data_9005413
loop_
_publ_author_name
'Brugger, J.'
'Bonin, M.'
'Schenk, K. J.'
'Meisser, N.'
'Berlepsch, P.'
'Ragu, A.'

_publ_section_title
;
 Description and crystal structure of nabiasite, BaMn9[(V,As)O4]6(OH)2,
 a new mineral from the Central Pyrenees (France)
;
_journal_name_full 'European Journal of Mineralogy'
_journal_page_first 879
_journal_page_last 890
_journal_volume 11
_journal_year 1999
_chemical_compound_source 'Central Pyrenees, France'
_chemical_formula_sum 'As0.618 Ba H2 Mn9 O26 V5.382'
_chemical_name_mineral Nabiasite
_space_group_IT_number 205
_symmetry_space_group_name_Hall '-P 2ac 2ab 3'
_symmetry_space_group_name_H-M 'P a -3'
_cell_angle_alpha 90
_cell_angle_beta 90
_cell_angle_gamma 90
_cell_length_a 12.832
_cell_length_b 12.832
_cell_length_c 12.832
_cell_formula_units_Z 4
_cell_volume 2112.920
_database_code_amcsd 0006798
_exptl_crystal_density_diffrn 4.307
_cod_original_sg_symbol_H-M 'P a 3'
_cod_original_formula_sum 'Ba Mn9 (V5.382 As.618) O26 H2'
_cod_database_code 9005413

loop_
_space_group_symop_operation_xyz
x,y,z
1/2+z,x,1/2-y
z,1/2-x,1/2+y
1/2-z,1/2+x,y
-z,-x,-y
1/2+y,1/2-z,-x
1/2-y,-z,1/2+x
-y,1/2+z,1/2-x
y,z,x
x,1/2-y,1/2+z
1/2-x,1/2+y,z
1/2+x,y,1/2-z
-x,-y,-z
1/2-z,-x,1/2+y
-z,1/2+x,1/2-y
1/2+z,1/2-x,-y
z,x,y
1/2-y,1/2+z,x
1/2+y,z,1/2-x
y,1/2-z,1/2+x
-y,-z,-x
-x,1/2+y,1/2-z
1/2+x,1/2-y,-z
1/2-x,-y,1/2+z

loop_
_atom_site_aniso_label
_atom_site_aniso_U_11
_atom_site_aniso_U_22
_atom_site_aniso_U_33
_atom_site_aniso_U_12
_atom_site_aniso_U_13
_atom_site_aniso_U_23
Ba 0.01700 0.01700 0.01700 0.00300 0.00300 0.00300
Mn1 0.01140 0.01140 0.01140 0.00000 0.00000 0.00000
Mn2 0.01180 0.01180 0.01180 -0.00040 -0.00040 0.00040
Mn3 0.01640 0.01350 0.01290 -0.00080 -0.00230 -0.00160
V 0.00940 0.00910 0.00970 -0.00040 0.00030 0.00040
As 0.00940 0.00910 0.00970 -0.00040 0.00030 0.00040
O1 0.01400 0.01400 0.01200 0.00100 0.00000 0.00200
O2 0.01200 0.01500 0.01400 -0.00100 0.00000 0.00200
O3 0.01400 0.01500 0.01200 0.00000 0.00000 0.00300
O4 0.01600 0.01700 0.01500 -0.00100 -0.00100 -0.00200
O5 0.01500 0.01500 0.01500 0.00300 -0.00300 0.00300

loop_
_atom_site_label
_atom_site_fract_x
_atom_site_fract_y
_atom_site_fract_z
_atom_site_occupancy
_atom_site_U_iso_or_equiv
Ba 0.00000 0.00000 0.00000 1.00000 0.01700
Mn1 -0.50000 0.00000 0.00000 1.00000 0.01100
Mn2 -0.32420 0.17580 0.32420 1.00000 0.01200
Mn3 -0.30510 0.00540 0.15900 1.00000 0.01400
V -0.25420 0.07260 -0.09300 0.89700 0.00900
As -0.25420 0.07260 -0.09300 0.10300 0.00900
O1 -0.33080 -0.00300 -0.00740 1.00000 0.01300
O2 -0.15610 0.16780 0.32720 1.00000 0.01400
O3 -0.32990 0.17980 0.49120 1.00000 0.01400
O4 -0.17010 0.14140 -0.02070 1.00000 0.01600
O5 -0.34560 -0.15440 0.15440 1.00000 0.01400
H -0.31380 -0.18620 0.18620 1.00000 0.02800

loop_
_cod_related_entry_id
_cod_related_entry_database
_cod_related_entry_code
1 AMCSD 0006798
